data_9002347
loop_
_publ_author_name
'Jacobsen, S. D.'
'Smyth, J. R.'
'Swope, R. J.'
'Sheldon, R. I.'

_publ_section_title
;
 Two proton positions in the very strong hydrogen bond of serandite,
 NaMn2[Si3O8(OH)]
 Sample: neutron
;
_journal_name_full 'American Mineralogist'
_journal_page_first 745
_journal_page_last 752
_journal_volume 85
_journal_year 2000
_chemical_formula_sum 'H Mn1.924 Na O9 Si3'
_chemical_name_mineral Serandite
_space_group_IT_number 2
_symmetry_space_group_name_Hall '-P 1'
_symmetry_space_group_name_H-M 'P -1'
_cell_angle_alpha 90.465
_cell_angle_beta 94.037
_cell_angle_gamma 102.844
_cell_length_a 7.7163
_cell_length_b 6.9116
_cell_length_c 6.7368
_cell_formula_units_Z 2
_cell_volume 349.324
_database_code_amcsd 0002431
_exptl_crystal_density_diffrn 3.403
_cod_original_formula_sum 'Na Mn1.924 Si3 H O9'
_cod_database_code 9002347

loop_
_space_group_symop_operation_xyz
x,y,z
-x,-y,-z

loop_
_atom_site_aniso_label
_atom_site_aniso_U_11
_atom_site_aniso_U_22
_atom_site_aniso_U_33
_atom_site_aniso_U_12
_atom_site_aniso_U_13
_atom_site_aniso_U_23
Na 0.00800 0.01490 0.01950 0.00000 0.00280 0.00050
Mn1 0.00760 0.00700 0.00910 0.00030 0.00070 0.00020
Mn2 0.00700 0.00690 0.00870 0.00210 0.00110 -0.00020
Si1 0.00460 0.00420 0.00730 0.00120 0.00070 -0.00010
Si2 0.00540 0.00420 0.00530 0.00120 0.00040 0.00050
Si3 0.00400 0.00410 0.00690 0.00100 0.00020 -0.00050
H1 0.02040 0.02170 0.02110 0.00700 0.00370 0.00090
O1 0.00490 0.00750 0.01360 0.00080 0.00300 0.00008
O2 0.00750 0.00870 0.00920 0.00160 -0.00150 -0.00070
O3 0.01050 0.00720 0.00840 0.00350 0.00100 -0.00140
O4 0.01320 0.00560 0.00750 0.00140 0.00240 0.00150
O5 0.00630 0.00990 0.00710 0.00130 -0.00010 0.00100
O6 0.00650 0.00770 0.00890 0.00120 -0.00110 -0.00070
O7 0.00560 0.00720 0.01450 0.00010 0.00050 0.00420
O8 0.00640 0.00830 0.01330 0.00300 0.00050 -0.00410
O9 0.00920 0.00320 0.01380 0.00180 0.00050 -0.00010

loop_
_atom_site_label
_atom_site_fract_x
_atom_site_fract_y
_atom_site_fract_z
_atom_site_occupancy
_atom_site_U_iso_or_equiv
Na 0.55570 0.25530 0.35290 1.00000 ?
Mn1 0.85310 0.59450 0.13490 0.94100 ?
Mn2 0.84910 0.08400 0.13290 0.98300 ?
Si1 0.21510 0.40170 0.34240 1.00000 ?
Si2 0.20590 0.95110 0.35120 1.00000 ?
Si3 0.45430 0.73700 0.14280 1.00000 ?
H1 0.14820 0.63740 0.54980 0.84200 ?
H2 0.15180 0.68720 0.54830 0.15800 0.01500
O1 0.66430 0.79430 0.11380 1.00000 ?
O2 0.32260 0.70650 0.94350 1.00000 ?
O3 0.17880 0.49260 0.55540 1.00000 ?
O4 0.15980 0.84430 0.55720 1.00000 ?
O5 0.06140 0.39120 0.16710 1.00000 ?
O6 0.05190 0.89120 0.17240 1.00000 ?
O7 0.40710 0.53350 0.27720 1.00000 ?
O8 0.39720 0.90670 0.28660 1.00000 ?
O9 0.25930 0.18880 0.39310 1.00000 ?

loop_
_cod_related_entry_id
_cod_related_entry_database
_cod_related_entry_code
1 AMCSD 0002431
